data_4121323
loop_
_publ_author_name
'Yangjian Quan'
'Jiji Zhang'
'Zuowei Xie'

_publ_section_title
;
 Three-Component [2+2+1] Cross-cyclotrimerization of Carboryne,
 Unactivated Alkene, and Trimethylsilylalkyne Co-mediated by Zr and Ni
;
_journal_name_full 'Journal of the American Chemical Society'
_journal_page_first 18742
_journal_page_last 18745
_journal_paper_doi 10.1021/ja410233e
_journal_volume 135
_journal_year 2013
_chemical_formula_sum 'C20 H38 B10 Si'
_chemical_formula_weight 414.69
_chemical_name_systematic
; 
 ? 
;
_space_group_IT_number 14
_symmetry_cell_setting monoclinic
_symmetry_space_group_name_Hall '-P 2ybc'
_symmetry_space_group_name_H-M 'P 1 21/c 1'
_atom_sites_solution_hydrogens geom
_atom_sites_solution_primary direct
_atom_sites_solution_secondary difmap
_audit_creation_method SHELXL-97
_cell_angle_alpha 90.00
_cell_angle_beta 113.472(3)
_cell_angle_gamma 90.00
_cell_formula_units_Z 4
_cell_length_a 14.346(2)
_cell_length_b 10.9147(17)
_cell_length_c 17.845(3)
_cell_measurement_reflns_used 336
_cell_measurement_temperature 173(2)
_cell_measurement_theta_max 15
_cell_measurement_theta_min 15
_cell_volume 2563.0(7)
_computing_cell_refinement 'BRUKER KAPPA APEXII DUO DIFFRACTOMETER'
_computing_data_collection 'BRUKER KAPPA APEXII DUO DIFFRACTOMETER'
_computing_data_reduction 'BRUKER KAPPA APEXII DUO DIFFRACTOMETER'
_computing_molecular_graphics 'SIEMENS SHELXTL'
_computing_publication_material 'SIEMENS SHELXTL'
_computing_structure_refinement 'SHELXL-97 (Sheldrick, 2008)'
_computing_structure_solution 'SHELXS-97 (Sheldrick, 2008)'
_diffrn_ambient_temperature 173(2)
_diffrn_measured_fraction_theta_full 0.989
_diffrn_measured_fraction_theta_max 0.989
_diffrn_measurement_device_type 'BRUKER KAPPA APEXII DUO DIFFRACTOMETER'
_diffrn_measurement_method 'PHI & OMEGA SCAN'
_diffrn_radiation_monochromator graphite
_diffrn_radiation_source 'fine-focus sealed tube'
_diffrn_radiation_type MoK\a
_diffrn_radiation_wavelength 0.71073
_diffrn_reflns_av_R_equivalents 0.1064
_diffrn_reflns_av_sigmaI/netI 0.0935
_diffrn_reflns_limit_h_max 17
_diffrn_reflns_limit_h_min -16
_diffrn_reflns_limit_k_max 13
_diffrn_reflns_limit_k_min -13
_diffrn_reflns_limit_l_max 19
_diffrn_reflns_limit_l_min -21
_diffrn_reflns_number 20667
_diffrn_reflns_theta_full 25.25
_diffrn_reflns_theta_max 25.25
_diffrn_reflns_theta_min 2.24
_exptl_absorpt_coefficient_mu 0.098
_exptl_absorpt_correction_T_max 0.7456
_exptl_absorpt_correction_T_min 0.5852
_exptl_absorpt_correction_type multi-scan
_exptl_crystal_colour colourless
_exptl_crystal_density_diffrn 1.075
_exptl_crystal_description block
_exptl_crystal_F_000 888
_exptl_crystal_size_max 0.50
_exptl_crystal_size_mid 0.40
_exptl_crystal_size_min 0.30
_refine_diff_density_max 0.993
_refine_diff_density_min -0.413
_refine_diff_density_rms 0.068
_refine_ls_extinction_method none
_refine_ls_goodness_of_fit_ref 1.031
_refine_ls_hydrogen_treatment riding
_refine_ls_matrix_type full
_refine_ls_number_parameters 280
_refine_ls_number_reflns 4589
_refine_ls_number_restraints 0
_refine_ls_restrained_S_all 1.031
_refine_ls_R_factor_all 0.1347
_refine_ls_R_factor_gt 0.0783
_refine_ls_shift/su_max 0.000
_refine_ls_shift/su_mean 0.000
_refine_ls_structure_factor_coef Fsqd
_refine_ls_weighting_details 'calc w=1/[\s^2^(Fo^2^)+(0.1080P)^2^+3.5321P] where P=(Fo^2^+2Fc^2^)/3'
_refine_ls_weighting_scheme calc
_refine_ls_wR_factor_gt 0.1999
_refine_ls_wR_factor_ref 0.2410
_reflns_number_gt 2799
_reflns_number_total 4589
_reflns_threshold_expression >2sigma(I)
_cod_data_source_file ja410233e_si_001_2.cif
_cod_data_source_block E-5b
_cod_original_cell_volume 2563.1(7)
_cod_database_code 4121323

loop_
_symmetry_equiv_pos_as_xyz
'x, y, z'
'-x, y+1/2, -z+1/2'
'-x, -y, -z'
'x, -y-1/2, z-1/2'

loop_
_atom_site_label
_atom_site_type_symbol
_atom_site_fract_x
_atom_site_fract_y
_atom_site_fract_z
_atom_site_U_iso_or_equiv
_atom_site_adp_type
_atom_site_occupancy
_atom_site_symmetry_multiplicity
_atom_site_calc_flag
_atom_site_refinement_flags
Si1 Si 0.34907(9) 0.57629(9) 0.27950(6) 0.0341(3) Uani 1 1 d .
C1 C 0.1950(3) 0.1801(3) 0.1151(2) 0.0323(9) Uani 1 1 d .
C2 C 0.2544(3) 0.2975(3) 0.0949(2) 0.0297(9) Uani 1 1 d .
C11 C 0.2032(3) 0.1970(4) 0.2030(2) 0.0359(9) Uani 1 1 d .
H11A H 0.1373 0.2322 0.1996 0.043 Uiso 1 1 calc R
C12 C 0.2229(4) 0.0824(4) 0.2546(3) 0.0482(11) Uani 1 1 d .
H12A H 0.2586 0.1055 0.3127 0.058 Uiso 1 1 calc R
H12B H 0.2688 0.0283 0.2403 0.058 Uiso 1 1 calc R
C13 C 0.1266(5) 0.0094(6) 0.2445(3) 0.084(2) Uani 1 1 d .
H13A H 0.0766 0.0667 0.2507 0.100 Uiso 1 1 calc R
H13B H 0.0964 -0.0236 0.1882 0.100 Uiso 1 1 calc R
C14 C 0.1416(5) -0.0900(5) 0.3005(4) 0.0787(17) Uani 1 1 d .
H14A H 0.1829 -0.0610 0.3566 0.094 Uiso 1 1 calc R
H14B H 0.1803 -0.1557 0.2873 0.094 Uiso 1 1 calc R
C15 C 0.0434(5) -0.1422(7) 0.2982(4) 0.093(2) Uani 1 1 d .
H15A H 0.0581 -0.2091 0.3379 0.139 Uiso 1 1 calc R
H15B H 0.0031 -0.1737 0.2433 0.139 Uiso 1 1 calc R
H15C H 0.0051 -0.0779 0.3119 0.139 Uiso 1 1 calc R
C16 C 0.2841(3) 0.2954(3) 0.2392(2) 0.0379(10) Uani 1 1 d .
H16A H 0.2662 0.3478 0.2767 0.045 Uiso 1 1 calc R
H16B H 0.3504 0.2563 0.2709 0.045 Uiso 1 1 calc R
C17 C 0.2921(3) 0.3734(3) 0.1717(2) 0.0290(8) Uani 1 1 d .
C18 C 0.3234(3) 0.4902(3) 0.1803(2) 0.0291(8) Uani 1 1 d .
C19 C 0.4491(3) 0.4968(4) 0.3680(2) 0.0473(11) Uani 1 1 d .
H19A H 0.4611 0.5425 0.4183 0.071 Uiso 1 1 calc R
H19B H 0.5123 0.4927 0.3592 0.071 Uiso 1 1 calc R
H19C H 0.4264 0.4137 0.3729 0.071 Uiso 1 1 calc R
C20 C 0.2289(4) 0.5893(4) 0.2965(3) 0.0494(11) Uani 1 1 d .
H20A H 0.2424 0.6338 0.3474 0.074 Uiso 1 1 calc R
H20B H 0.2035 0.5071 0.3001 0.074 Uiso 1 1 calc R
H20C H 0.1779 0.6336 0.2507 0.074 Uiso 1 1 calc R
C21 C 0.3939(4) 0.7336(4) 0.2694(3) 0.0459(11) Uani 1 1 d .
H21A H 0.4074 0.7797 0.3198 0.069 Uiso 1 1 calc R
H21B H 0.3415 0.7758 0.2234 0.069 Uiso 1 1 calc R
H21C H 0.4565 0.7280 0.2598 0.069 Uiso 1 1 calc R
C22 C 0.3443(3) 0.5603(3) 0.1167(2) 0.0347(9) Uani 1 1 d .
C23 C 0.2782(4) 0.6466(4) 0.0674(3) 0.0434(11) Uani 1 1 d .
C24 C 0.3096(4) 0.7180(4) 0.0145(3) 0.0550(13) Uani 1 1 d .
H24A H 0.2652 0.7779 -0.0202 0.066 Uiso 1 1 calc R
C25 C 0.4039(5) 0.6997(5) 0.0141(3) 0.0609(14) Uani 1 1 d .
H25A H 0.4240 0.7479 -0.0213 0.073 Uiso 1 1 calc R
C26 C 0.4700(4) 0.6143(5) 0.0628(3) 0.0584(13) Uani 1 1 d .
H26A H 0.5346 0.6031 0.0607 0.070 Uiso 1 1 calc R
C27 C 0.4426(4) 0.5449(4) 0.1149(3) 0.0463(11) Uani 1 1 d .
H27A H 0.4887 0.4866 0.1498 0.056 Uiso 1 1 calc R
C28 C 0.1777(4) 0.6648(4) 0.0671(3) 0.0540(12) Uani 1 1 d .
H28A H 0.1681 0.6086 0.1063 0.081 Uiso 1 1 calc R
H28B H 0.1260 0.6484 0.0123 0.081 Uiso 1 1 calc R
H28C H 0.1712 0.7495 0.0825 0.081 Uiso 1 1 calc R
B3 B 0.3079(4) 0.1522(4) 0.1079(3) 0.0350(10) Uani 1 1 d .
H3 H 0.3795 0.1248 0.1604 0.042 Uiso 1 1 calc R
B4 B 0.2036(4) 0.0512(4) 0.0661(3) 0.0403(12) Uani 1 1 d .
H4 H 0.2054 -0.0437 0.0905 0.048 Uiso 1 1 calc R
B5 B 0.0909(4) 0.1393(5) 0.0315(3) 0.0436(12) Uani 1 1 d .
H5 H 0.0189 0.1028 0.0334 0.052 Uiso 1 1 calc R
B6 B 0.1242(4) 0.2949(5) 0.0506(3) 0.0390(11) Uani 1 1 d .
H6 H 0.0744 0.3614 0.0654 0.047 Uiso 1 1 calc R
B7 B 0.3103(4) 0.2513(4) 0.0308(3) 0.0382(11) Uani 1 1 d .
H7 H 0.3834 0.2891 0.0319 0.046 Uiso 1 1 calc R
B8 B 0.2757(4) 0.0944(4) 0.0092(3) 0.0416(12) Uani 1 1 d .
H8 H 0.3257 0.0279 -0.0052 0.050 Uiso 1 1 calc R
B9 B 0.1409(4) 0.0853(4) -0.0396(3) 0.0409(11) Uani 1 1 d .
H9 H 0.1021 0.0128 -0.0860 0.049 Uiso 1 1 calc R
B10 B 0.0914(4) 0.2375(5) -0.0485(3) 0.0449(12) Uani 1 1 d .
H10 H 0.0197 0.2654 -0.1007 0.054 Uiso 1 1 calc R
B11 B 0.1973(4) 0.3390(4) -0.0047(3) 0.0423(12) Uani 1 1 d .
H11 H 0.1964 0.4350 -0.0272 0.051 Uiso 1 1 calc R
B12 B 0.2059(4) 0.2102(4) -0.0610(3) 0.0409(12) Uani 1 1 d .
H12 H 0.2094 0.2204 -0.1223 0.049 Uiso 1 1 calc R

loop_
_atom_site_aniso_label
_atom_site_aniso_U_11
_atom_site_aniso_U_22
_atom_site_aniso_U_33
_atom_site_aniso_U_23
_atom_site_aniso_U_13
_atom_site_aniso_U_12
Si1 0.0462(7) 0.0240(5) 0.0328(6) -0.0045(4) 0.0164(5) -0.0046(5)
C1 0.037(2) 0.027(2) 0.036(2) -0.0023(16) 0.0178(17) -0.0126(17)
C2 0.040(2) 0.0200(18) 0.035(2) 0.0001(15) 0.0209(17) -0.0041(16)
C11 0.041(2) 0.035(2) 0.036(2) -0.0021(17) 0.0194(18) -0.0099(18)
C12 0.068(3) 0.035(2) 0.044(2) 0.0001(19) 0.024(2) -0.017(2)
C13 0.094(4) 0.077(4) 0.053(3) 0.015(3) 0.001(3) -0.049(3)
C14 0.094(5) 0.054(3) 0.094(4) 0.006(3) 0.043(4) -0.015(3)
C15 0.091(5) 0.120(5) 0.086(4) -0.012(4) 0.054(4) -0.058(4)
C16 0.056(3) 0.026(2) 0.037(2) -0.0040(17) 0.024(2) -0.0074(19)
C17 0.038(2) 0.0236(18) 0.0298(19) -0.0019(15) 0.0177(16) -0.0012(17)
C18 0.033(2) 0.0233(19) 0.033(2) -0.0013(15) 0.0150(16) -0.0012(16)
C19 0.057(3) 0.040(2) 0.039(2) 0.0005(19) 0.012(2) -0.012(2)
C20 0.066(3) 0.041(2) 0.054(3) -0.007(2) 0.037(2) 0.002(2)
C21 0.065(3) 0.027(2) 0.043(2) -0.0063(18) 0.019(2) -0.008(2)
C22 0.053(3) 0.0191(19) 0.033(2) -0.0055(15) 0.0181(18) -0.0102(18)
C23 0.062(3) 0.027(2) 0.039(2) -0.0023(18) 0.019(2) -0.003(2)
C24 0.084(4) 0.031(2) 0.046(3) -0.0007(19) 0.021(3) -0.007(2)
C25 0.089(4) 0.051(3) 0.050(3) -0.001(2) 0.035(3) -0.016(3)
C26 0.068(3) 0.054(3) 0.067(3) -0.008(3) 0.041(3) -0.018(3)
C27 0.066(3) 0.038(2) 0.050(3) -0.0126(19) 0.040(2) -0.020(2)
C28 0.063(3) 0.037(3) 0.053(3) 0.004(2) 0.014(2) 0.002(2)
B3 0.038(3) 0.028(2) 0.044(3) -0.007(2) 0.022(2) 0.003(2)
B4 0.053(3) 0.028(2) 0.044(3) -0.007(2) 0.024(2) -0.007(2)
B5 0.037(3) 0.052(3) 0.041(3) -0.009(2) 0.015(2) -0.020(2)
B6 0.034(3) 0.046(3) 0.039(3) -0.004(2) 0.016(2) 0.008(2)
B7 0.046(3) 0.037(3) 0.043(3) -0.015(2) 0.030(2) -0.014(2)
B8 0.042(3) 0.036(3) 0.050(3) -0.013(2) 0.022(2) -0.002(2)
B9 0.044(3) 0.037(3) 0.042(3) -0.010(2) 0.018(2) -0.013(2)
B10 0.047(3) 0.051(3) 0.035(3) -0.005(2) 0.014(2) 0.005(2)
B11 0.065(3) 0.030(2) 0.033(2) 0.0001(19) 0.021(2) -0.002(2)
B12 0.057(3) 0.035(3) 0.039(3) -0.010(2) 0.027(2) -0.010(2)

loop_
_atom_type_symbol
_atom_type_description
_atom_type_scat_dispersion_real
_atom_type_scat_dispersion_imag
_atom_type_scat_source
C C 0.0033 0.0016 'International Tables Vol C Tables 4.2.6.8 and 6.1.1.4'
H H 0.0000 0.0000 'International Tables Vol C Tables 4.2.6.8 and 6.1.1.4'
B B 0.0013 0.0007 'International Tables Vol C Tables 4.2.6.8 and 6.1.1.4'
Si Si 0.0817 0.0704 'International Tables Vol C Tables 4.2.6.8 and 6.1.1.4'

loop_
_geom_angle_atom_site_label_1
_geom_angle_atom_site_label_2
_geom_angle_atom_site_label_3
_geom_angle
C21 Si1 C20 108.7(2)
C21 Si1 C19 109.2(2)
C20 Si1 C19 110.2(2)
C21 Si1 C18 108.08(18)
C20 Si1 C18 109.76(19)
C19 Si1 C18 110.80(18)
C11 C1 C2 107.0(3)
C11 C1 B4 129.6(3)
C2 C1 B4 112.5(3)
C11 C1 B5 127.7(3)
C2 C1 B5 111.1(3)
B4 C1 B5 63.0(3)
C11 C1 B3 114.2(3)
C2 C1 B3 62.2(2)
B4 C1 B3 62.9(3)
B5 C1 B3 114.7(3)
C11 C1 B6 112.2(3)
C2 C1 B6 60.8(2)
B4 C1 B6 113.9(3)
B5 C1 B6 61.8(3)
B3 C1 B6 113.9(3)
C17 C2 C1 104.8(3)
C17 C2 B11 131.0(3)
C1 C2 B11 111.0(3)
C17 C2 B7 132.5(3)
C1 C2 B7 109.7(3)
B11 C2 B7 62.5(3)
C17 C2 B6 111.0(3)
C1 C2 B6 61.7(2)
B11 C2 B6 62.5(3)
B7 C2 B6 113.7(3)
C17 C2 B3 113.6(3)
C1 C2 B3 60.2(2)
B11 C2 B3 112.9(3)
B7 C2 B3 61.4(3)
B6 C2 B3 112.9(3)
C12 C11 C16 113.6(3)
C12 C11 C1 116.2(3)
C16 C11 C1 104.6(3)
C11 C12 C13 114.6(4)
C14 C13 C12 115.5(5)
C13 C14 C15 112.8(6)
C17 C16 C11 110.3(3)
C18 C17 C2 127.6(3)
C18 C17 C16 124.9(3)
C2 C17 C16 107.5(3)
C17 C18 C22 124.0(3)
C17 C18 Si1 120.5(3)
C22 C18 Si1 115.5(2)
C23 C22 C27 120.0(4)
C23 C22 C18 122.7(4)
C27 C22 C18 117.0(4)
C22 C23 C24 118.5(4)
C22 C23 C28 121.7(4)
C24 C23 C28 119.8(4)
C25 C24 C23 119.8(5)
C26 C25 C24 122.1(5)
C25 C26 C27 119.6(5)
C26 C27 C22 120.1(5)
C1 B3 C2 57.6(2)
C1 B3 B8 105.2(3)
C2 B3 B8 105.5(3)
C1 B3 B7 105.3(3)
C2 B3 B7 58.6(2)
B8 B3 B7 60.9(3)
C1 B3 B4 58.1(2)
C2 B3 B4 104.9(3)
B8 B3 B4 60.7(3)
B7 B3 B4 109.3(3)
C1 B4 B3 59.0(2)
C1 B4 B5 58.8(3)
B3 B4 B5 108.2(3)
C1 B4 B9 105.4(3)
B3 B4 B9 107.7(3)
B5 B4 B9 60.6(3)
C1 B4 B8 104.7(3)
B3 B4 B8 59.2(3)
B5 B4 B8 108.4(3)
B9 B4 B8 60.1(3)
C1 B5 B6 60.0(2)
C1 B5 B4 58.2(3)
B6 B5 B4 108.5(3)
C1 B5 B9 104.4(3)
B6 B5 B9 107.6(3)
B4 B5 B9 59.9(3)
C1 B5 B10 105.2(3)
B6 B5 B10 59.3(3)
B4 B5 B10 108.1(3)
B9 B5 B10 60.0(3)
C2 B6 C1 57.5(2)
C2 B6 B10 105.9(3)
C1 B6 B10 105.2(3)
C2 B6 B5 105.5(3)
C1 B6 B5 58.2(3)
B10 B6 B5 61.1(3)
C2 B6 B11 58.2(2)
C1 B6 B11 104.2(3)
B10 B6 B11 60.9(3)
B5 B6 B11 109.2(3)
C2 B7 B3 60.0(2)
C2 B7 B11 58.3(2)
B3 B7 B11 108.2(3)
C2 B7 B12 104.0(3)
B3 B7 B12 107.0(3)
B11 B7 B12 59.4(3)
C2 B7 B8 105.3(3)
B3 B7 B8 59.2(3)
B11 B7 B8 107.8(3)
B12 B7 B8 59.9(3)
B3 B8 B4 60.1(3)
B3 B8 B9 108.2(3)
B4 B8 B9 59.9(3)
B3 B8 B12 107.6(3)
B4 B8 B12 107.3(3)
B9 B8 B12 59.9(3)
B3 B8 B7 59.8(3)
B4 B8 B7 107.8(3)
B9 B8 B7 108.3(3)
B12 B8 B7 60.0(3)
B4 B9 B12 107.6(3)
B4 B9 B8 60.0(3)
B12 B9 B8 60.1(3)
B4 B9 B5 59.5(3)
B12 B9 B5 107.0(3)
B8 B9 B5 107.4(3)
B4 B9 B10 107.7(3)
B12 B9 B10 59.4(3)
B8 B9 B10 107.9(3)
B5 B9 B10 60.0(3)
B6 B10 B12 107.3(3)
B6 B10 B5 59.6(3)
B12 B10 B5 107.4(4)
B6 B10 B11 59.9(3)
B12 B10 B11 59.3(3)
B5 B10 B11 107.2(3)
B6 B10 B9 107.7(3)
B12 B10 B9 59.9(3)
B5 B10 B9 60.0(3)
B11 B10 B9 107.4(4)
C2 B11 B12 105.7(3)
C2 B11 B7 59.2(2)
B12 B11 B7 60.7(3)
C2 B11 B6 59.3(2)
B12 B11 B6 107.0(3)
B7 B11 B6 108.4(3)
C2 B11 B10 105.3(3)
B12 B11 B10 59.8(3)
B7 B11 B10 108.6(3)
B6 B11 B10 59.1(3)
B11 B12 B10 60.9(3)
B11 B12 B9 109.2(3)
B10 B12 B9 60.6(3)
B11 B12 B8 108.3(3)
B10 B12 B8 108.8(3)
B9 B12 B8 60.0(3)
B11 B12 B7 59.9(3)
B10 B12 B7 109.0(3)
B9 B12 B7 108.5(3)
B8 B12 B7 60.0(3)

loop_
_geom_bond_atom_site_label_1
_geom_bond_atom_site_label_2
_geom_bond_distance
Si1 C21 1.868(4)
Si1 C20 1.870(4)
Si1 C19 1.871(4)
Si1 C18 1.906(4)
C1 C11 1.538(5)
C1 C2 1.657(5)
C1 B4 1.686(6)
C1 B5 1.697(6)
C1 B3 1.703(6)
C1 B6 1.730(6)
C2 C17 1.506(5)
C2 B11 1.696(6)
C2 B7 1.712(5)
C2 B6 1.715(6)
C2 B3 1.737(5)
C11 C12 1.511(5)
C11 C16 1.523(5)
C12 C13 1.542(7)
C13 C14 1.432(7)
C14 C15 1.505(7)
C16 C17 1.516(5)
C17 C18 1.340(5)
C18 C22 1.496(5)
C22 C23 1.377(6)
C22 C27 1.432(6)
C23 C24 1.426(6)
C23 C28 1.454(6)
C24 C25 1.372(7)
C25 C26 1.367(7)
C26 C27 1.372(6)
B3 B8 1.752(6)
B3 B7 1.762(7)
B3 B4 1.767(7)
B4 B5 1.767(7)
B4 B9 1.776(7)
B4 B8 1.779(7)
B5 B6 1.761(7)
B5 B9 1.788(7)
B5 B10 1.788(7)
B6 B10 1.756(7)
B6 B11 1.770(7)
B7 B11 1.769(7)
B7 B12 1.782(7)
B7 B8 1.782(6)
B8 B9 1.779(7)
B8 B12 1.780(7)
B9 B12 1.776(7)
B9 B10 1.789(7)
B10 B12 1.768(7)
B10 B11 1.788(7)
B11 B12 1.760(6)
